data_4002953
loop_
_publ_author_name
'Yangui, Aymen'
'Roccanova, Rachel'
'McWhorter, Timothy M.'
'Wu, Yuntao'
'Du, Mao-Hua'
'Saparov, Bayrammurad'

_publ_section_title
;
 Hybrid Organic--Inorganic Halides (C5H7N2)2MBr4 (M = Hg, Zn) with High
 Color Rendering Index and High-Efficiency White-Light Emission
;
_journal_issue 8
_journal_name_full 'Chemistry of Materials'
_journal_page_first 2983
_journal_paper_doi 10.1021/acs.chemmater.9b00537
_journal_volume 31
_journal_year 2019
_chemical_absolute_configuration ad
_chemical_formula_moiety '2(C5 H7 N2), Br4 Zn'
_chemical_formula_sum 'C10 H14 Br4 N4 Zn'
_chemical_formula_weight 575.26
_space_group_crystal_system orthorhombic
_space_group_IT_number 19
_space_group_name_Hall 'P 2ac 2ab'
_space_group_name_H-M_alt 'P 21 21 21'
_symmetry_space_group_name_Hall 'P 2ac 2ab'
_symmetry_space_group_name_H-M 'P 21 21 21'
_atom_sites_solution_hydrogens mixed
_atom_sites_solution_primary dual
_atom_sites_solution_secondary difmap
_audit_creation_method SHELXL-2017/1
_cell_angle_alpha 90
_cell_angle_beta 90
_cell_angle_gamma 90
_cell_formula_units_Z 4
_cell_length_a 7.2941(5)
_cell_length_b 15.3229(10)
_cell_length_c 15.3893(10)
_cell_measurement_reflns_used 8815
_cell_measurement_temperature 100(2)
_cell_measurement_theta_max 27.16
_cell_measurement_theta_min 2.65
_cell_volume 1720.0(2)
_computing_cell_refinement 'SAINT (Bruker, 2007)'
_computing_data_collection 'APEX2 (Bruker, 2007)'
_computing_data_reduction 'SAINT (Bruker, 2007)'
_computing_molecular_graphics 'Mercury (CCDC, 2017)'
_computing_publication_material 'SHELXL-2014/7 (Sheldrick, 2015b)'
_computing_structure_refinement 'SHELXL-2017/1 (Sheldrick, 2017)'
_computing_structure_solution 'SHELXT (Sheldrick, 2015a)'
_diffrn_ambient_temperature 100(2)
_diffrn_measured_fraction_theta_full 1.000
_diffrn_measured_fraction_theta_max 1.000
_diffrn_measurement_device_type 'Bruker APEX CCD'
_diffrn_measurement_method '\f and \w scans'
_diffrn_radiation_type MoK\a
_diffrn_radiation_wavelength 0.71073
_diffrn_reflns_av_R_equivalents 0.0376
_diffrn_reflns_av_unetI/netI 0.0226
_diffrn_reflns_Laue_measured_fraction_full 1.000
_diffrn_reflns_Laue_measured_fraction_max 1.000
_diffrn_reflns_limit_h_max 9
_diffrn_reflns_limit_h_min -9
_diffrn_reflns_limit_k_max 19
_diffrn_reflns_limit_k_min -19
_diffrn_reflns_limit_l_max 19
_diffrn_reflns_limit_l_min -19
_diffrn_reflns_number 28581
_diffrn_reflns_point_group_measured_fraction_full 1.000
_diffrn_reflns_point_group_measured_fraction_max 0.999
_diffrn_reflns_theta_full 25.242
_diffrn_reflns_theta_max 27.502
_diffrn_reflns_theta_min 1.875
_exptl_absorpt_coefficient_mu 10.712
_exptl_absorpt_correction_T_max 0.3783
_exptl_absorpt_correction_T_min 0.2972
_exptl_absorpt_correction_type multi-scan
_exptl_absorpt_process_details 'SADABS 2014/4'
_exptl_crystal_colour colourless
_exptl_crystal_density_diffrn 2.221
_exptl_crystal_description block
_exptl_crystal_F_000 1088
_exptl_crystal_size_max 0.151
_exptl_crystal_size_mid 0.130
_exptl_crystal_size_min 0.123
_refine_diff_density_max 0.227
_refine_diff_density_min -0.236
_refine_diff_density_rms 0.062
_refine_ls_abs_structure_details
; 
 Flack x determined using 1566 quotients [(I+)-(I-)]/[(I+)+(I-)] 
 (Parsons, Flack and Wagner, Acta Cryst. B69 (2013) 249-259). 
;
_refine_ls_abs_structure_Flack 0.000(6)
_refine_ls_extinction_method none
_refine_ls_goodness_of_fit_ref 1.008
_refine_ls_hydrogen_treatment mixed
_refine_ls_matrix_type full
_refine_ls_number_parameters 190
_refine_ls_number_reflns 3943
_refine_ls_number_restraints 8
_refine_ls_restrained_S_all 1.008
_refine_ls_R_factor_all 0.0180
_refine_ls_R_factor_gt 0.0163
_refine_ls_shift/su_max 0.001
_refine_ls_shift/su_mean 0.000
_refine_ls_structure_factor_coef Fsqd
_refine_ls_weighting_details 'w=1/[\s^2^(Fo^2^)+(0.0150P)^2^+0.6400P] where P=(Fo^2^+2Fc^2^)/3'
_refine_ls_weighting_scheme calc
_refine_ls_wR_factor_gt 0.0344
_refine_ls_wR_factor_ref 0.0348
_reflns_Friedel_coverage 0.742
_reflns_Friedel_fraction_full 1.000
_reflns_Friedel_fraction_max 0.999
_reflns_number_gt 3784
_reflns_number_total 3943
_reflns_threshold_expression 'I > 2\s(I)'
_cod_data_source_file cm9b00537_si_001.cif
_cod_data_source_block 17317
_cod_database_code 4002953
_shelx_space_group_comment
; 
The symmetry employed for this shelxl refinement is uniquely defined 
by the following loop, which should always be used as a source of 
symmetry information in preference to the above space-group names. 
They are only intended as comments. 
;
_shelx_estimated_absorpt_t_min 0.295
_shelx_estimated_absorpt_t_max 0.352

loop_
_space_group_symop_operation_xyz
'x, y, z'
'-x+1/2, -y, z+1/2'
'-x, y+1/2, -z+1/2'
'x+1/2, -y+1/2, -z'

loop_
_atom_site_label
_atom_site_type_symbol
_atom_site_fract_x
_atom_site_fract_y
_atom_site_fract_z
_atom_site_U_iso_or_equiv
_atom_site_adp_type
_atom_site_occupancy
_atom_site_site_symmetry_order
_atom_site_calc_flag
_atom_site_refinement_flags_posn
_atom_site_refinement_flags_adp
Br1 Br 0.55843(5) 0.37217(2) 0.29575(2) 0.01733(8) Uani 1 1 d . .
Br2 Br 0.13759(5) 0.43143(2) 0.15379(2) 0.01850(8) Uani 1 1 d . .
Br3 Br 0.55955(5) 0.59139(2) 0.16981(2) 0.01969(8) Uani 1 1 d . .
Br4 Br 0.21141(5) 0.55611(2) 0.37076(2) 0.02080(9) Uani 1 1 d . .
Zn1 Zn 0.36766(6) 0.49358(2) 0.24997(3) 0.01420(9) Uani 1 1 d . .
N1A N 0.7990(5) 0.6118(2) 0.5799(2) 0.0221(7) Uani 1 1 d D .
H1NA H 0.821(6) 0.590(3) 0.626(2) 0.027 Uiso 1 1 d D U
N2A N 0.6779(5) 0.7203(2) 0.3443(2) 0.0218(7) Uani 1 1 d D .
H2NA H 0.657(6) 0.688(2) 0.302(2) 0.026 Uiso 1 1 d D U
H3NA H 0.679(6) 0.7736(16) 0.340(3) 0.026 Uiso 1 1 d D U
C1A C 0.7678(5) 0.5594(3) 0.5111(3) 0.0220(8) Uani 1 1 d . .
H1A H 0.774583 0.497915 0.518077 0.026 Uiso 1 1 calc R U
C2A C 0.7266(5) 0.5934(2) 0.4315(2) 0.0180(8) Uani 1 1 d . .
H2A H 0.705233 0.555928 0.383355 0.022 Uiso 1 1 calc R U
C3A C 0.7161(5) 0.6851(2) 0.4215(2) 0.0157(7) Uani 1 1 d . .
C4A C 0.7480(5) 0.7374(3) 0.4957(2) 0.0202(8) Uani 1 1 d . .
H4A H 0.743065 0.799245 0.491337 0.024 Uiso 1 1 calc R U
C5A C 0.7858(5) 0.6991(3) 0.5734(2) 0.0208(8) Uani 1 1 d . .
H5A H 0.803031 0.734280 0.623491 0.025 Uiso 1 1 calc R U
N1B N 0.5234(4) 0.1629(2) 0.6463(2) 0.0224(7) Uani 1 1 d D .
H1NB H 0.543(6) 0.119(2) 0.672(3) 0.027 Uiso 1 1 d D U
N2B N 0.4478(5) 0.3931(2) 0.5174(2) 0.0210(7) Uani 1 1 d D .
H2NB H 0.427(6) 0.438(2) 0.548(2) 0.025 Uiso 1 1 d D U
H3NB H 0.459(6) 0.395(3) 0.4642(16) 0.025 Uiso 1 1 d D U
C1B C 0.4897(5) 0.2357(3) 0.6917(2) 0.0223(8) Uani 1 1 d . .
H1B H 0.484284 0.232970 0.753331 0.027 Uiso 1 1 calc R U
C2B C 0.4633(5) 0.3133(2) 0.6512(2) 0.0184(8) Uani 1 1 d . .
H2B H 0.439314 0.364445 0.684211 0.022 Uiso 1 1 calc R U
C3B C 0.4716(5) 0.3177(2) 0.5596(2) 0.0163(7) Uani 1 1 d . .
C4B C 0.5072(5) 0.2397(2) 0.5140(3) 0.0203(8) Uani 1 1 d . .
H4B H 0.513838 0.239932 0.452324 0.024 Uiso 1 1 calc R U
C5B C 0.5321(5) 0.1640(2) 0.5589(2) 0.0215(8) Uani 1 1 d . .
H5B H 0.555914 0.111387 0.528201 0.026 Uiso 1 1 calc R U

loop_
_atom_site_aniso_label
_atom_site_aniso_U_11
_atom_site_aniso_U_22
_atom_site_aniso_U_33
_atom_site_aniso_U_23
_atom_site_aniso_U_13
_atom_site_aniso_U_12
Br1 0.02066(18) 0.01755(17) 0.01378(16) 0.00109(13) -0.00079(15) 0.00538(16)
Br2 0.02282(17) 0.01417(17) 0.01850(17) 0.00116(14) -0.00794(15) -0.00114(15)
Br3 0.02884(19) 0.01490(17) 0.01533(16) -0.00040(13) 0.00355(16) -0.00470(16)
Br4 0.02515(18) 0.01792(18) 0.01934(18) -0.00472(15) 0.00533(15) 0.00083(16)
Zn1 0.0167(2) 0.01273(19) 0.01317(18) -0.00018(16) -0.00064(17) 0.00052(17)
N1A 0.0185(16) 0.0306(19) 0.0173(16) 0.0076(14) -0.0019(14) -0.0005(15)
N2A 0.033(2) 0.0168(16) 0.0163(16) -0.0004(13) -0.0022(14) -0.0007(14)
C1A 0.0184(19) 0.0182(18) 0.029(2) 0.0073(16) 0.0002(16) 0.0007(16)
C2A 0.0173(18) 0.0150(17) 0.0218(18) -0.0005(15) -0.0009(16) 0.0015(15)
C3A 0.0136(17) 0.0156(17) 0.0181(18) 0.0000(14) -0.0007(15) -0.0009(15)
C4A 0.024(2) 0.0193(19) 0.0174(18) -0.0008(15) 0.0014(16) -0.0030(16)
C5A 0.0173(18) 0.030(2) 0.0154(18) -0.0026(16) 0.0003(16) -0.0012(17)
N1B 0.0189(17) 0.0205(17) 0.0277(18) 0.0088(14) -0.0030(14) 0.0000(14)
N2B 0.0334(19) 0.0150(16) 0.0147(15) -0.0008(12) 0.0020(15) 0.0009(15)
C1B 0.0181(18) 0.031(2) 0.0172(18) 0.0030(16) -0.0004(14) -0.0013(16)
C2B 0.0170(19) 0.0218(18) 0.0163(18) -0.0036(14) -0.0007(15) -0.0001(15)
C3B 0.0140(19) 0.0169(18) 0.0178(17) -0.0010(14) 0.0011(15) -0.0019(14)
C4B 0.023(2) 0.0183(19) 0.0197(19) -0.0026(15) 0.0020(15) 0.0005(16)
C5B 0.020(2) 0.0177(19) 0.026(2) -0.0023(16) 0.0006(17) -0.0004(16)

loop_
_atom_type_symbol
_atom_type_description
_atom_type_scat_dispersion_real
_atom_type_scat_dispersion_imag
_atom_type_scat_source
C C 0.0033 0.0016 'International Tables Vol C Tables 4.2.6.8 and 6.1.1.4'
H H 0.0000 0.0000 'International Tables Vol C Tables 4.2.6.8 and 6.1.1.4'
N N 0.0061 0.0033 'International Tables Vol C Tables 4.2.6.8 and 6.1.1.4'
Zn Zn 0.2839 1.4301 'International Tables Vol C Tables 4.2.6.8 and 6.1.1.4'
Br Br -0.2901 2.4595 'International Tables Vol C Tables 4.2.6.8 and 6.1.1.4'

loop_
_geom_angle_atom_site_label_1
_geom_angle_atom_site_label_2
_geom_angle_atom_site_label_3
_geom_angle
Br4 Zn1 Br3 115.49(2)
Br4 Zn1 Br1 110.86(2)
Br3 Zn1 Br1 107.11(2)
Br4 Zn1 Br2 107.60(2)
Br3 Zn1 Br2 109.58(2)
Br1 Zn1 Br2 105.786(18)
C5A N1A C1A 121.4(3)
C5A N1A H1NA 120(3)
C1A N1A H1NA 119(3)
C3A N2A H2NA 120(3)
C3A N2A H3NA 119(3)
H2NA N2A H3NA 122(4)
N1A C1A C2A 121.0(4)
N1A C1A H1A 119.5
C2A C1A H1A 119.5
C1A C2A C3A 119.2(4)
C1A C2A H2A 120.4
C3A C2A H2A 120.4
N2A C3A C2A 120.7(3)
N2A C3A C4A 121.5(3)
C2A C3A C4A 117.8(3)
C5A C4A C3A 119.8(4)
C5A C4A H4A 120.1
C3A C4A H4A 120.1
N1A C5A C4A 120.7(4)
N1A C5A H5A 119.6
C4A C5A H5A 119.6
C1B N1B C5B 121.3(3)
C1B N1B H1NB 118(3)
C5B N1B H1NB 120(3)
C3B N2B H2NB 117(3)
C3B N2B H3NB 120(3)
H2NB N2B H3NB 123(4)
N1B C1B C2B 121.1(4)
N1B C1B H1B 119.5
C2B C1B H1B 119.5
C1B C2B C3B 119.6(3)
C1B C2B H2B 120.2
C3B C2B H2B 120.2
N2B C3B C2B 121.4(3)
N2B C3B C4B 120.9(3)
C2B C3B C4B 117.7(3)
C5B C4B C3B 119.6(4)
C5B C4B H4B 120.2
C3B C4B H4B 120.2
N1B C5B C4B 120.7(4)
N1B C5B H5B 119.6
C4B C5B H5B 119.6

loop_
_geom_bond_atom_site_label_1
_geom_bond_atom_site_label_2
_geom_bond_distance
Br1 Zn1 2.4277(5)
Br2 Zn1 2.4319(5)
Br3 Zn1 2.3931(5)
Br4 Zn1 2.3817(5)
N1A C5A 1.344(5)
N1A C1A 1.349(5)
N1A H1NA 0.81(3)
N2A C3A 1.334(5)
N2A H2NA 0.83(2)
N2A H3NA 0.82(2)
C1A C2A 1.364(5)
C1A H1A 0.9500
C2A C3A 1.415(5)
C2A H2A 0.9500
C3A C4A 1.416(5)
C4A C5A 1.360(5)
C4A H4A 0.9500
C5A H5A 0.9500
N1B C1B 1.340(5)
N1B C5B 1.346(5)
N1B H1NB 0.80(3)
N2B C3B 1.336(5)
N2B H2NB 0.84(2)
N2B H3NB 0.82(2)
C1B C2B 1.357(5)
C1B H1B 0.9500
C2B C3B 1.412(5)
C2B H2B 0.9500
C3B C4B 1.411(5)
C4B C5B 1.363(5)
C4B H4B 0.9500
C5B H5B 0.9500

loop_
_geom_hbond_atom_site_label_D
_geom_hbond_atom_site_label_H
_geom_hbond_atom_site_label_A
_geom_hbond_distance_DH
_geom_hbond_distance_HA
_geom_hbond_distance_DA
_geom_hbond_angle_DHA
_geom_hbond_site_symmetry_A
_geom_hbond_publ_flag
N1A H1NA Br1 0.81(3) 2.81(4) 3.489(3) 143(4) 2_665 yes
N1A H1NA Br3 0.81(3) 2.99(4) 3.560(3) 130(4) 2_665 yes
N2A H2NA Br3 0.83(2) 2.62(3) 3.444(3) 174(4) . yes
N2A H3NA Br1 0.82(2) 3.10(4) 3.611(3) 123(3) 3_655 yes
N2A H3NA Br2 0.82(2) 2.77(3) 3.504(3) 151(4) 3_655 yes
C1A H1A Br3 0.95 2.96 3.591(4) 124.7 2_665 yes
C4A H4A Br2 0.95 3.14 3.851(4) 133.1 3_655 yes
C4A H4A Br4 0.95 3.08 3.781(4) 132.2 4_566 yes
N1B H1NB Br2 0.80(3) 2.87(4) 3.500(3) 138(4) 4_556 yes
N1B H1NB Br4 0.80(3) 3.02(4) 3.634(3) 135(4) 4_556 yes
N2B H2NB Br2 0.84(2) 2.63(2) 3.467(3) 176(3) 2_565 yes
N2B H3NB Br1 0.82(2) 2.71(3) 3.520(3) 167(4) . yes
C1B H1B Br2 0.95 3.10 3.657(4) 118.7 4_556 yes
C4B H4B Br3 0.95 3.00 3.661(4) 127.9 3_645 yes

loop_
_geom_torsion_atom_site_label_1
_geom_torsion_atom_site_label_2
_geom_torsion_atom_site_label_3
_geom_torsion_atom_site_label_4
_geom_torsion
C5A N1A C1A C2A 1.8(6)
N1A C1A C2A C3A -0.2(6)
C1A C2A C3A N2A 179.3(3)
C1A C2A C3A C4A -0.4(6)
N2A C3A C4A C5A 179.7(4)
C2A C3A C4A C5A -0.5(5)
C1A N1A C5A C4A -2.8(6)
C3A C4A C5A N1A 2.1(6)
C5B N1B C1B C2B 0.0(6)
N1B C1B C2B C3B -0.1(6)
C1B C2B C3B N2B -179.4(4)
C1B C2B C3B C4B 0.1(5)
N2B C3B C4B C5B 179.6(4)
C2B C3B C4B C5B 0.0(5)
C1B N1B C5B C4B 0.1(6)
C3B C4B C5B N1B -0.1(6)
